data_7154665
loop_
_publ_author_name
'Babu, K. Naresh'
'Kinthada, Lakshmana K.'
'Ghosh, Santanu'
'Bisai, Alakesh'

_publ_section_title
;
 Highly chemoselective synthesis of dimeric 2-oxindoles with a C-3/C-5'
 linkage via Friedel-Crafts alkylations of 2-oxindoles with
 3-hydroxy-2-oxindoles.
;
_journal_issue 43
_journal_name_full 'Organic &amp; biomolecular chemistry'
_journal_page_first 10641
_journal_page_last 10655
_journal_paper_doi 10.1039/c5ob01670c
_journal_volume 13
_journal_year 2015
_chemical_formula_sum 'C27 H23 N3 O2'
_chemical_formula_weight 421.48
_space_group_crystal_system triclinic
_space_group_IT_number 2
_space_group_name_Hall '-P 1'
_space_group_name_H-M_alt 'P -1'
_symmetry_space_group_name_Hall '-P 1'
_symmetry_space_group_name_H-M 'P -1'
_atom_sites_solution_hydrogens geom
_audit_creation_method SHELXL-2014/6
_audit_update_record
;
2015-06-11 deposited with the CCDC.
2015-08-24 downloaded from the CCDC.
;
_cell_angle_alpha 82.847(9)
_cell_angle_beta 79.354(10)
_cell_angle_gamma 76.208(9)
_cell_formula_units_Z 2
_cell_length_a 9.4773(19)
_cell_length_b 9.4856(15)
_cell_length_c 12.418(3)
_cell_measurement_temperature 180(2)
_cell_volume 1061.7(4)
_computing_structure_refinement 'SHELXL-2014/6 (Sheldrick, 2014)'
_diffrn_ambient_temperature 180(2)
_diffrn_measured_fraction_theta_full 0.999
_diffrn_measured_fraction_theta_max 1.000
_diffrn_measurement_device_type 'Bruker APEX-II CCD'
_diffrn_radiation_type MoK\a
_diffrn_radiation_wavelength 0.71073
_diffrn_reflns_av_R_equivalents 0.1063
_diffrn_reflns_av_unetI/netI 0.0621
_diffrn_reflns_laue_measured_fraction_full 0.999
_diffrn_reflns_laue_measured_fraction_max 1.000
_diffrn_reflns_limit_h_max 12
_diffrn_reflns_limit_h_min -12
_diffrn_reflns_limit_k_max 12
_diffrn_reflns_limit_k_min -12
_diffrn_reflns_limit_l_max 15
_diffrn_reflns_limit_l_min -15
_diffrn_reflns_number 29996
_diffrn_reflns_point_group_measured_fraction_full 0.999
_diffrn_reflns_point_group_measured_fraction_max 1.000
_diffrn_reflns_theta_full 25.242
_diffrn_reflns_theta_max 27.102
_diffrn_reflns_theta_min 2.242
_exptl_absorpt_coefficient_mu 0.087
_exptl_absorpt_correction_type none
_exptl_crystal_colour colourless
_exptl_crystal_density_diffrn 1.318
_exptl_crystal_description plate
_exptl_crystal_F_000 458
_exptl_crystal_size_max .15
_exptl_crystal_size_mid .12
_exptl_crystal_size_min .09
_refine_diff_density_max 0.267
_refine_diff_density_min -0.192
_refine_diff_density_rms 0.044
_refine_ls_extinction_method none
_refine_ls_goodness_of_fit_ref 1.014
_refine_ls_hydrogen_treatment constr
_refine_ls_matrix_type full
_refine_ls_number_parameters 292
_refine_ls_number_reflns 4683
_refine_ls_number_restraints 0
_refine_ls_restrained_S_all 1.014
_refine_ls_R_factor_all 0.1102
_refine_ls_R_factor_gt 0.0544
_refine_ls_shift/su_max 0.000
_refine_ls_shift/su_mean 0.000
_refine_ls_structure_factor_coef Fsqd
_refine_ls_weighting_details 'w=1/[\s^2^(Fo^2^)+(0.1000P)^2^] where P=(Fo^2^+2Fc^2^)/3'
_refine_ls_weighting_scheme calc
_refine_ls_wR_factor_gt 0.1440
_refine_ls_wR_factor_ref 0.1737
_reflns_Friedel_coverage 0.000
_reflns_number_gt 2857
_reflns_number_total 4683
_reflns_threshold_expression 'I > 2\s(I)'
_cod_data_source_file c5ob01670c2.cif
_cod_data_source_block T1_a
_cod_depositor_comments 'Adding full bibliography for 7154664--7154665.cif.'
_cod_original_cell_volume 1061.8(3)
_cod_database_code 7154665
_shelx_space_group_comment
;
The symmetry employed for this shelxl refinement is uniquely defined
by the following loop, which should always be used as a source of
symmetry information in preference to the above space-group names.
They are only intended as comments.
;
_shelxl_version_number 2014/6

loop_
_space_group_symop_operation_xyz
'x, y, z'
'-x, -y, -z'

loop_
_atom_site_label
_atom_site_type_symbol
_atom_site_fract_x
_atom_site_fract_y
_atom_site_fract_z
_atom_site_U_iso_or_equiv
_atom_site_adp_type
_atom_site_occupancy
_atom_site_site_symmetry_order
_atom_site_calc_flag
_atom_site_refinement_flags_posn
_atom_site_refinement_flags_adp
O001 O 0.47790(18) 0.60884(17) 0.10237(13) 0.0403(4) Uani 1 1 d . .
O002 O 0.1555(2) 0.25713(16) 0.27401(14) 0.0456(5) Uani 1 1 d . .
N003 N 0.3162(2) 0.78261(18) 0.20531(15) 0.0337(5) Uani 1 1 d . .
N004 N -0.0333(2) 0.42994(19) 0.21339(15) 0.0335(5) Uani 1 1 d . .
N005 N 0.4557(2) 0.3017(2) 0.45779(16) 0.0388(5) Uani 1 1 d . .
C006 C 0.2744(2) 0.5439(2) 0.24090(17) 0.0255(5) Uani 1 1 d . .
C007 C 0.3708(2) 0.6443(2) 0.17274(18) 0.0286(5) Uani 1 1 d . .
C008 C 0.4781(2) 0.3024(2) 0.27322(18) 0.0287(5) Uani 1 1 d . .
C009 C 0.1602(2) 0.6506(2) 0.31048(17) 0.0281(5) Uani 1 1 d . .
C00A C 0.3683(2) 0.4287(2) 0.30885(17) 0.0278(5) Uani 1 1 d . .
C00B C -0.0488(2) 0.5584(2) 0.14203(18) 0.0297(5) Uani 1 1 d . .
C00C C 0.0888(2) 0.5908(2) 0.10635(17) 0.0275(5) Uani 1 1 d . .
C00D C 0.2021(2) 0.4789(2) 0.16015(17) 0.0266(5) Uani 1 1 d . .
H00D H 0.2800 0.4289 0.1028 0.032 Uiso 1 1 calc R U
C00E C 0.1112(3) 0.3720(2) 0.22258(18) 0.0303(5) Uani 1 1 d . .
C00F C 0.5286(2) 0.2251(2) 0.36871(19) 0.0330(5) Uani 1 1 d . .
C00G C 0.1898(2) 0.7888(2) 0.28565(18) 0.0309(5) Uani 1 1 d . .
C00H C 0.5384(2) 0.2460(2) 0.17148(19) 0.0336(5) Uani 1 1 d . .
H00H H 0.5084 0.2962 0.1055 0.040 Uiso 1 1 calc R U
C00I C 0.3603(3) 0.4224(2) 0.42061(19) 0.0337(5) Uani 1 1 d . .
H00I H 0.2969 0.4925 0.4662 0.040 Uiso 1 1 calc R U
C00J C 0.0397(3) 0.6317(2) 0.38721(18) 0.0342(5) Uani 1 1 d . .
H00J H 0.0179 0.5380 0.4043 0.041 Uiso 1 1 calc R U
C00K C 0.6424(3) 0.1160(2) 0.1688(2) 0.0398(6) Uani 1 1 d . .
H00K H 0.6830 0.0768 0.1002 0.048 Uiso 1 1 calc R U
C00L C 0.1000(3) 0.7099(2) 0.03290(19) 0.0388(6) Uani 1 1 d . .
H00L H 0.1931 0.7335 0.0070 0.047 Uiso 1 1 calc R U
C00M C 0.6336(3) 0.0945(2) 0.3656(2) 0.0425(6) Uani 1 1 d . .
H00M H 0.6659 0.0441 0.4307 0.051 Uiso 1 1 calc R U
C00N C 0.1022(3) 0.9093(2) 0.3354(2) 0.0434(6) Uani 1 1 d . .
H00N H 0.1230 1.0034 0.3174 0.052 Uiso 1 1 calc R U
C00O C -0.0500(3) 0.7505(3) 0.4397(2) 0.0426(6) Uani 1 1 d . .
H00O H -0.1325 0.7379 0.4934 0.051 Uiso 1 1 calc R U
C00P C 0.6891(3) 0.0412(2) 0.2643(2) 0.0452(7) Uani 1 1 d . .
H00P H 0.7603 -0.0482 0.2595 0.054 Uiso 1 1 calc R U
C00Q C -0.1748(3) 0.6406(3) 0.1069(2) 0.0419(6) Uani 1 1 d . .
H00Q H -0.2676 0.6161 0.1321 0.050 Uiso 1 1 calc R U
C00R C -0.0187(3) 0.8859(3) 0.4136(2) 0.0467(7) Uani 1 1 d . .
H00R H -0.0809 0.9662 0.4498 0.056 Uiso 1 1 calc R U
C00S C -0.1613(3) 0.7605(3) 0.0333(2) 0.0481(7) Uani 1 1 d . .
H00S H -0.2463 0.8196 0.0074 0.058 Uiso 1 1 calc R U
C00T C -0.0262(3) 0.7959(3) -0.0034(2) 0.0479(7) Uani 1 1 d . .
H00T H -0.0193 0.8792 -0.0535 0.058 Uiso 1 1 calc R U
C00U C -0.1529(3) 0.3612(3) 0.2654(2) 0.0516(7) Uani 1 1 d . .
H00A H -0.1975 0.3324 0.2088 0.077 Uiso 1 1 calc R U
H00B H -0.2274 0.4300 0.3103 0.077 Uiso 1 1 calc R U
H00C H -0.1147 0.2748 0.3123 0.077 Uiso 1 1 calc R U
C00V C 0.3816(3) 0.9062(3) 0.1616(2) 0.0518(7) Uani 1 1 d . .
H00E H 0.3984 0.9535 0.2225 0.078 Uiso 1 1 calc R U
H00F H 0.3147 0.9762 0.1188 0.078 Uiso 1 1 calc R U
H00G H 0.4755 0.8724 0.1142 0.078 Uiso 1 1 calc R U
C00W C 0.4775(3) 0.2631(3) 0.5717(2) 0.0536(7) Uani 1 1 d . .
H00U H 0.4609 0.1649 0.5948 0.080 Uiso 1 1 calc R U
H00V H 0.4079 0.3330 0.6186 0.080 Uiso 1 1 calc R U
H00W H 0.5784 0.2653 0.5782 0.080 Uiso 1 1 calc R U

loop_
_atom_site_aniso_label
_atom_site_aniso_U_11
_atom_site_aniso_U_22
_atom_site_aniso_U_33
_atom_site_aniso_U_23
_atom_site_aniso_U_13
_atom_site_aniso_U_12
O001 0.0344(10) 0.0481(10) 0.0401(10) 0.0036(8) -0.0032(8) -0.0182(8)
O002 0.0560(12) 0.0302(9) 0.0576(11) 0.0094(8) -0.0212(9) -0.0205(8)
N003 0.0381(12) 0.0256(9) 0.0435(12) 0.0064(8) -0.0151(9) -0.0169(8)
N004 0.0286(11) 0.0353(10) 0.0404(11) -0.0039(8) -0.0036(9) -0.0157(8)
N005 0.0431(13) 0.0430(11) 0.0343(11) 0.0071(9) -0.0179(10) -0.0133(10)
C006 0.0256(12) 0.0239(10) 0.0286(11) 0.0005(8) -0.0065(9) -0.0084(9)
C007 0.0264(12) 0.0337(12) 0.0300(12) 0.0038(9) -0.0124(10) -0.0126(9)
C008 0.0235(12) 0.0284(11) 0.0371(13) 0.0036(9) -0.0084(10) -0.0120(9)
C009 0.0303(12) 0.0284(11) 0.0287(12) -0.0011(9) -0.0124(10) -0.0074(9)
C00A 0.0274(12) 0.0283(11) 0.0303(12) 0.0022(9) -0.0083(9) -0.0111(9)
C00B 0.0291(13) 0.0317(11) 0.0313(12) -0.0102(9) -0.0060(10) -0.0075(9)
C00C 0.0291(12) 0.0287(11) 0.0272(12) -0.0055(9) -0.0066(9) -0.0081(9)
C00D 0.0268(12) 0.0258(10) 0.0291(11) -0.0020(9) -0.0073(9) -0.0076(9)
C00E 0.0358(14) 0.0266(11) 0.0341(12) -0.0038(9) -0.0094(10) -0.0142(10)
C00F 0.0305(13) 0.0314(12) 0.0409(14) 0.0080(10) -0.0124(11) -0.0148(10)
C00G 0.0324(13) 0.0283(11) 0.0362(13) -0.0014(9) -0.0159(11) -0.0076(10)
C00H 0.0281(13) 0.0345(12) 0.0410(14) 0.0003(10) -0.0087(10) -0.0116(10)
C00I 0.0361(14) 0.0321(12) 0.0367(13) 0.0006(10) -0.0131(11) -0.0113(10)
C00J 0.0358(14) 0.0389(13) 0.0316(13) -0.0050(10) -0.0087(11) -0.0120(11)
C00K 0.0334(14) 0.0328(12) 0.0535(16) -0.0021(11) -0.0029(12) -0.0119(11)
C00L 0.0462(16) 0.0370(13) 0.0369(13) -0.0006(10) -0.0138(12) -0.0126(11)
C00M 0.0357(15) 0.0343(13) 0.0579(17) 0.0152(12) -0.0190(13) -0.0095(11)
C00N 0.0444(16) 0.0301(12) 0.0616(17) -0.0067(11) -0.0270(14) -0.0037(11)
C00O 0.0356(15) 0.0543(15) 0.0401(14) -0.0143(12) -0.0062(12) -0.0088(12)
C00P 0.0311(14) 0.0287(12) 0.0720(19) 0.0057(12) -0.0080(13) -0.0043(10)
C00Q 0.0302(14) 0.0460(14) 0.0521(16) -0.0167(12) -0.0121(12) -0.0029(11)
C00R 0.0359(15) 0.0484(15) 0.0562(17) -0.0227(13) -0.0167(13) 0.0065(12)
C00S 0.0462(17) 0.0439(15) 0.0545(17) -0.0147(13) -0.0263(13) 0.0088(12)
C00T 0.064(2) 0.0335(13) 0.0490(16) 0.0019(11) -0.0271(14) -0.0054(13)
C00U 0.0434(16) 0.0592(16) 0.0601(18) -0.0028(13) -0.0014(13) -0.0336(13)
C00V 0.0584(18) 0.0368(13) 0.0672(19) 0.0133(12) -0.0146(15) -0.0294(13)
C00W 0.075(2) 0.0564(16) 0.0387(15) 0.0144(12) -0.0303(14) -0.0267(15)

loop_
_atom_type_symbol
_atom_type_description
_atom_type_scat_dispersion_real
_atom_type_scat_dispersion_imag
_atom_type_scat_source
C C 0.0033 0.0016 'International Tables Vol C Tables 4.2.6.8 and 6.1.1.4'
H H 0.0000 0.0000 'International Tables Vol C Tables 4.2.6.8 and 6.1.1.4'
N N 0.0061 0.0033 'International Tables Vol C Tables 4.2.6.8 and 6.1.1.4'
O O 0.0106 0.0060 'International Tables Vol C Tables 4.2.6.8 and 6.1.1.4'

loop_
_geom_angle_atom_site_label_1
_geom_angle_atom_site_label_2
_geom_angle_atom_site_label_3
_geom_angle
C007 N003 C00G 111.29(16)
C007 N003 C00V 124.0(2)
C00G N003 C00V 124.73(19)
C00E N004 C00B 111.40(17)
C00E N004 C00U 123.59(19)
C00B N004 C00U 124.9(2)
C00I N005 C00F 108.22(18)
C00I N005 C00W 125.4(2)
C00F N005 C00W 126.3(2)
C00A C006 C009 112.65(17)
C00A C006 C007 109.01(17)
C009 C006 C007 101.62(16)
C00A C006 C00D 113.20(16)
C009 C006 C00D 111.11(17)
C007 C006 C00D 108.52(16)
O001 C007 N003 125.03(19)
O001 C007 C006 126.78(19)
N003 C007 C006 108.19(18)
C00H C008 C00F 118.4(2)
C00H C008 C00A 134.9(2)
C00F C008 C00A 106.7(2)
C00J C009 C00G 119.4(2)
C00J C009 C006 131.33(18)
C00G C009 C006 109.25(18)
C00I C00A C008 105.99(19)
C00I C00A C006 125.4(2)
C008 C00A C006 128.62(19)
C00Q C00B C00C 122.8(2)
C00Q C00B N004 128.0(2)
C00C C00B N004 109.10(19)
C00L C00C C00B 118.9(2)
C00L C00C C00D 132.0(2)
C00B C00C C00D 109.05(18)
C00C C00D C00E 102.20(17)
C00C C00D C006 113.37(16)
C00E C00D C006 110.94(17)
C00C C00D H00D 110.0
C00E C00D H00D 110.0
C006 C00D H00D 110.0
O002 C00E N004 124.7(2)
O002 C00E C00D 127.5(2)
N004 C00E C00D 107.83(17)
N005 C00F C00M 129.4(2)
N005 C00F C008 108.06(19)
C00M C00F C008 122.5(2)
C00N C00G C009 122.3(2)
C00N C00G N003 128.06(19)
C009 C00G N003 109.62(18)
C00K C00H C008 118.8(2)
C00K C00H H00H 120.6
C008 C00H H00H 120.6
N005 C00I C00A 111.0(2)
N005 C00I H00I 124.5
C00A C00I H00I 124.5
C009 C00J C00O 119.7(2)
C009 C00J H00J 120.1
C00O C00J H00J 120.1
C00H C00K C00P 121.6(2)
C00H C00K H00K 119.2
C00P C00K H00K 119.2
C00C C00L C00T 119.4(2)
C00C C00L H00L 120.3
C00T C00L H00L 120.3
C00P C00M C00F 117.5(2)
C00P C00M H00M 121.3
C00F C00M H00M 121.3
C00G C00N C00R 116.7(2)
C00G C00N H00N 121.6
C00R C00N H00N 121.6
C00R C00O C00J 119.8(2)
C00R C00O H00O 120.1
C00J C00O H00O 120.1
C00M C00P C00K 121.1(2)
C00M C00P H00P 119.4
C00K C00P H00P 119.4
C00B C00Q C00S 117.4(2)
C00B C00Q H00Q 121.3
C00S C00Q H00Q 121.3
C00O C00R C00N 122.0(2)
C00O C00R H00R 119.0
C00N C00R H00R 119.0
C00T C00S C00Q 121.2(2)
C00T C00S H00S 119.4
C00Q C00S H00S 119.4
C00S C00T C00L 120.2(2)
C00S C00T H00T 119.9
C00L C00T H00T 119.9
N004 C00U H00A 109.5
N004 C00U H00B 109.5
H00A C00U H00B 109.5
N004 C00U H00C 109.5
H00A C00U H00C 109.5
H00B C00U H00C 109.5
N003 C00V H00E 109.5
N003 C00V H00F 109.5
H00E C00V H00F 109.5
N003 C00V H00G 109.5
H00E C00V H00G 109.5
H00F C00V H00G 109.5
N005 C00W H00U 109.5
N005 C00W H00V 109.5
H00U C00W H00V 109.5
N005 C00W H00W 109.5
H00U C00W H00W 109.5
H00V C00W H00W 109.5

loop_
_geom_bond_atom_site_label_1
_geom_bond_atom_site_label_2
_geom_bond_distance
O001 C007 1.221(3)
O002 C00E 1.216(3)
N003 C007 1.372(3)
N003 C00G 1.405(3)
N003 C00V 1.455(3)
N004 C00E 1.369(3)
N004 C00B 1.409(3)
N004 C00U 1.450(3)
N005 C00I 1.368(3)
N005 C00F 1.381(3)
N005 C00W 1.456(3)
C006 C00A 1.510(3)
C006 C009 1.514(3)
C006 C007 1.545(3)
C006 C00D 1.570(3)
C008 C00H 1.402(3)
C008 C00F 1.414(3)
C008 C00A 1.443(3)
C009 C00J 1.377(3)
C009 C00G 1.392(3)
C00A C00I 1.370(3)
C00B C00Q 1.374(3)
C00B C00C 1.391(3)
C00C C00L 1.373(3)
C00C C00D 1.507(3)
C00D C00E 1.532(3)
C00D H00D 1.0000
C00F C00M 1.391(3)
C00G C00N 1.382(3)
C00H C00K 1.382(3)
C00H H00H 0.9500
C00I H00I 0.9500
C00J C00O 1.393(3)
C00J H00J 0.9500
C00K C00P 1.393(4)
C00K H00K 0.9500
C00L C00T 1.394(3)
C00L H00L 0.9500
C00M C00P 1.379(4)
C00M H00M 0.9500
C00N C00R 1.401(4)
C00N H00N 0.9500
C00O C00R 1.373(3)
C00O H00O 0.9500
C00P H00P 0.9500
C00Q C00S 1.383(3)
C00Q H00Q 0.9500
C00R H00R 0.9500
C00S C00T 1.382(4)
C00S H00S 0.9500
C00T H00T 0.9500
C00U H00A 0.9800
C00U H00B 0.9800
C00U H00C 0.9800
C00V H00E 0.9800
C00V H00F 0.9800
C00V H00G 0.9800
C00W H00U 0.9800
C00W H00V 0.9800
C00W H00W 0.9800
